data_4070400
loop_
_publ_author_name
'Laskowski, Carl A.'
'Hillhouse, Gregory L.'

_publ_section_title
;
 Group-Transfer Reactions of Ni(II)&#x2212;Ni(II) Bridging Imido
 Complexes. Catalytic Formation of Carbodiimides and Isocyanates via
 Nitrene Transfer from Organoazides
;
_journal_issue 20
_journal_name_full Organometallics
_journal_page_first 6114
_journal_paper_doi 10.1021/om900783u
_journal_volume 28
_journal_year 2009
_chemical_formula_sum 'C30 H45 Cl2 N2 Ni P'
_chemical_formula_weight 594.26
_chemical_name_systematic
; 
 ? 
;
_space_group_IT_number 61
_symmetry_cell_setting orthorhombic
_symmetry_space_group_name_Hall '-P 2ac 2ab'
_symmetry_space_group_name_H-M 'P b c a'
_atom_sites_solution_hydrogens geom
_atom_sites_solution_primary direct
_atom_sites_solution_secondary difmap
_audit_creation_method SHELXL-97
_cell_angle_alpha 90.00
_cell_angle_beta 90.00
_cell_angle_gamma 90.00
_cell_formula_units_Z 8
_cell_length_a 14.3647(16)
_cell_length_b 20.944(2)
_cell_length_c 21.453(2)
_cell_measurement_temperature 100(2)
_cell_volume 6454.2(11)
_computing_cell_refinement 'Bruker XSCANS'
_computing_data_collection 'Bruker XSCANS'
_computing_data_reduction 'Bruker SHELXTL'
_computing_molecular_graphics 'Bruker SHELXTL'
_computing_publication_material 'Bruker SHELXTL'
_computing_structure_refinement 'SHELXL-97 (Sheldrick, 1997)'
_computing_structure_solution 'SHELXS-97 (Sheldrick, 1990)'
_diffrn_ambient_temperature 100(2)
_diffrn_measured_fraction_theta_full 0.998
_diffrn_measured_fraction_theta_max 0.998
_diffrn_measurement_device_type 'Bruker P4'
_diffrn_measurement_method '\w scans'
_diffrn_radiation_monochromator graphite
_diffrn_radiation_source 'fine-focus sealed tube'
_diffrn_radiation_type MoK\a
_diffrn_radiation_wavelength 0.71073
_diffrn_reflns_av_R_equivalents 0.1160
_diffrn_reflns_av_sigmaI/netI 0.0727
_diffrn_reflns_limit_h_max 15
_diffrn_reflns_limit_h_min -17
_diffrn_reflns_limit_k_max 24
_diffrn_reflns_limit_k_min -24
_diffrn_reflns_limit_l_max 24
_diffrn_reflns_limit_l_min -25
_diffrn_reflns_number 28835
_diffrn_reflns_theta_full 25.00
_diffrn_reflns_theta_max 25.00
_diffrn_reflns_theta_min 1.90
_exptl_absorpt_coefficient_mu 0.836
_exptl_absorpt_correction_T_max 0.2864
_exptl_absorpt_correction_T_min 0.2158
_exptl_absorpt_correction_type psi-scan
_exptl_absorpt_process_details 'Norton et. al.'
_exptl_crystal_colour red
_exptl_crystal_density_diffrn 1.223
_exptl_crystal_density_method 'not measured'
_exptl_crystal_description block
_exptl_crystal_F_000 2528
_exptl_crystal_size_max 0.6
_exptl_crystal_size_mid 0.2
_exptl_crystal_size_min 0.2
_refine_diff_density_max 1.951
_refine_diff_density_min -0.401
_refine_diff_density_rms 0.083
_refine_ls_extinction_method none
_refine_ls_goodness_of_fit_ref 1.001
_refine_ls_hydrogen_treatment constr
_refine_ls_matrix_type full
_refine_ls_number_parameters 336
_refine_ls_number_reflns 5680
_refine_ls_number_restraints 0
_refine_ls_restrained_S_all 1.001
_refine_ls_R_factor_all 0.0688
_refine_ls_R_factor_gt 0.0514
_refine_ls_shift/su_max 0.001
_refine_ls_shift/su_mean 0.000
_refine_ls_structure_factor_coef Fsqd
_refine_ls_weighting_details 'calc w=1/[\s^2^(Fo^2^)+(0.0778P)^2^+0.0000P] where P=(Fo^2^+2Fc^2^)/3'
_refine_ls_weighting_scheme calc
_refine_ls_wR_factor_gt 0.1326
_refine_ls_wR_factor_ref 0.1385
_reflns_number_gt 4189
_reflns_number_total 5680
_reflns_threshold_expression >2sigma(I)
_cod_data_source_file om900783u_si_002.cif
_cod_data_source_block 8
_cod_original_cell_volume 6454.5(12)
_cod_original_sg_symbol_H-M Pbca
_cod_database_code 4070400

loop_
_symmetry_equiv_pos_as_xyz
'x, y, z'
'-x+1/2, -y, z+1/2'
'-x, y+1/2, -z+1/2'
'x+1/2, -y+1/2, -z'
'-x, -y, -z'
'x-1/2, y, -z-1/2'
'x, -y-1/2, z-1/2'
'-x-1/2, y-1/2, z'

loop_
_atom_site_label
_atom_site_type_symbol
_atom_site_fract_x
_atom_site_fract_y
_atom_site_fract_z
_atom_site_U_iso_or_equiv
_atom_site_adp_type
_atom_site_occupancy
_atom_site_symmetry_multiplicity
_atom_site_calc_flag
_atom_site_refinement_flags
Ni1 Ni 0.54060(3) 0.17524(2) 0.614872(19) 0.02550(16) Uani 1 1 d .
P1 P 0.43942(7) 0.24703(5) 0.57829(4) 0.0378(3) Uani 1 1 d .
N1 N 0.68625(17) 0.14390(13) 0.70572(11) 0.0233(6) Uani 1 1 d .
C22 C 0.5490(2) -0.01501(16) 0.61456(15) 0.0255(8) Uani 1 1 d .
C1 C 0.6334(2) 0.12287(16) 0.65658(14) 0.0220(7) Uani 1 1 d .
C16 C 0.6212(2) 0.18838(17) 0.80186(15) 0.0277(8) Uani 1 1 d .
N2 N 0.66786(17) 0.06372(13) 0.64394(11) 0.0216(6) Uani 1 1 d .
C21 C 0.6309(2) 0.01831(15) 0.59885(14) 0.0232(7) Uani 1 1 d .
C3 C 0.7414(2) 0.04863(17) 0.68390(15) 0.0283(8) Uani 1 1 d .
H3A H 0.7767 0.0103 0.6839 0.034 Uiso 1 1 calc R
C221 C 0.4993(2) -0.00479(17) 0.67705(15) 0.0292(8) Uani 1 1 d .
H22A H 0.5148 0.0392 0.6918 0.035 Uiso 1 1 calc R
C26 C 0.6832(2) 0.00550(16) 0.54497(15) 0.0259(8) Uani 1 1 d .
C25 C 0.6488(2) -0.04125(16) 0.50492(15) 0.0293(8) Uani 1 1 d .
H25A H 0.6826 -0.0514 0.4682 0.035 Uiso 1 1 calc R
C11 C 0.6669(2) 0.19981(16) 0.74430(14) 0.0245(8) Uani 1 1 d .
C2 C 0.7526(2) 0.09865(16) 0.72224(15) 0.0268(8) Uani 1 1 d .
H2A H 0.7974 0.1024 0.7546 0.032 Uiso 1 1 calc R
C222 C 0.3928(2) -0.00928(19) 0.67194(18) 0.0414(10) Uani 1 1 d .
H22B H 0.3707 0.0206 0.6401 0.062 Uiso 1 1 calc R
H22C H 0.3647 0.0015 0.7122 0.062 Uiso 1 1 calc R
H22D H 0.3751 -0.0529 0.6602 0.062 Uiso 1 1 calc R
C261 C 0.7758(2) 0.03806(17) 0.53106(15) 0.0322(9) Uani 1 1 d .
H26A H 0.7829 0.0745 0.5608 0.039 Uiso 1 1 calc R
C13 C 0.6839(3) 0.31046(17) 0.76755(17) 0.0354(9) Uani 1 1 d .
H13A H 0.7037 0.3522 0.7564 0.043 Uiso 1 1 calc R
C14 C 0.6406(3) 0.3009(2) 0.82463(17) 0.0390(10) Uani 1 1 d .
H14A H 0.6322 0.3359 0.8523 0.047 Uiso 1 1 calc R
C121 C 0.7537(3) 0.27116(17) 0.66517(16) 0.0335(9) Uani 1 1 d .
H12A H 0.7488 0.2316 0.6392 0.040 Uiso 1 1 calc R
C43 C 0.4685(3) 0.2892(3) 0.5063(2) 0.0744(16) Uani 1 1 d .
H43A H 0.4197 0.3204 0.4969 0.112 Uiso 1 1 calc R
H43B H 0.4734 0.2585 0.4720 0.112 Uiso 1 1 calc R
H43C H 0.5281 0.3113 0.5115 0.112 Uiso 1 1 calc R
C24 C 0.5664(2) -0.07338(17) 0.51745(16) 0.0321(8) Uani 1 1 d .
H24A H 0.5436 -0.1042 0.4888 0.038 Uiso 1 1 calc R
C23 C 0.5171(2) -0.06047(16) 0.57185(16) 0.0305(8) Uani 1 1 d .
H23A H 0.4610 -0.0829 0.5801 0.037 Uiso 1 1 calc R
C15 C 0.6096(2) 0.24075(18) 0.84155(16) 0.0333(9) Uani 1 1 d .
H15A H 0.5801 0.2350 0.8808 0.040 Uiso 1 1 calc R
C223 C 0.5352(3) -0.0520(2) 0.72623(17) 0.0449(10) Uani 1 1 d .
H22E H 0.6031 -0.0488 0.7291 0.067 Uiso 1 1 calc R
H22F H 0.5178 -0.0955 0.7142 0.067 Uiso 1 1 calc R
H22G H 0.5076 -0.0418 0.7668 0.067 Uiso 1 1 calc R
C263 C 0.7791(3) 0.06543(18) 0.46427(17) 0.0458(10) Uani 1 1 d .
H26B H 0.7314 0.0985 0.4597 0.069 Uiso 1 1 calc R
H26C H 0.7674 0.0311 0.4342 0.069 Uiso 1 1 calc R
H26D H 0.8406 0.0840 0.4565 0.069 Uiso 1 1 calc R
C12 C 0.6992(2) 0.25979(16) 0.72585(15) 0.0285(8) Uani 1 1 d .
C122 C 0.7137(3) 0.3266(2) 0.62742(19) 0.0516(12) Uani 1 1 d .
H12B H 0.7520 0.3335 0.5902 0.077 Uiso 1 1 calc R
H12C H 0.7137 0.3654 0.6530 0.077 Uiso 1 1 calc R
H12D H 0.6498 0.3165 0.6149 0.077 Uiso 1 1 calc R
C42 C 0.4228(3) 0.31154(19) 0.63518(19) 0.0505(11) Uani 1 1 d .
H42A H 0.3759 0.3415 0.6195 0.076 Uiso 1 1 calc R
H42B H 0.4819 0.3341 0.6415 0.076 Uiso 1 1 calc R
H42C H 0.4017 0.2934 0.6749 0.076 Uiso 1 1 calc R
C161 C 0.5887(2) 0.12202(18) 0.82181(15) 0.0328(9) Uani 1 1 d .
H16A H 0.5900 0.0936 0.7844 0.039 Uiso 1 1 calc R
C162 C 0.4882(2) 0.1220(2) 0.84836(16) 0.0415(10) Uani 1 1 d .
H16B H 0.4459 0.1418 0.8181 0.062 Uiso 1 1 calc R
H16C H 0.4867 0.1463 0.8874 0.062 Uiso 1 1 calc R
H16D H 0.4684 0.0780 0.8563 0.062 Uiso 1 1 calc R
C163 C 0.6549(3) 0.0936(2) 0.87132(18) 0.0499(11) Uani 1 1 d .
H16E H 0.7183 0.0921 0.8546 0.075 Uiso 1 1 calc R
H16F H 0.6345 0.0503 0.8819 0.075 Uiso 1 1 calc R
H16G H 0.6537 0.1203 0.9088 0.075 Uiso 1 1 calc R
C262 C 0.8575(2) -0.0082(2) 0.54205(18) 0.0442(10) Uani 1 1 d .
H26E H 0.8577 -0.0220 0.5857 0.066 Uiso 1 1 calc R
H26F H 0.9163 0.0135 0.5325 0.066 Uiso 1 1 calc R
H26G H 0.8506 -0.0455 0.5149 0.066 Uiso 1 1 calc R
C123 C 0.8564(3) 0.2825(2) 0.67940(19) 0.0475(11) Uani 1 1 d .
H12E H 0.8812 0.2461 0.7029 0.071 Uiso 1 1 calc R
H12F H 0.8631 0.3215 0.7042 0.071 Uiso 1 1 calc R
H12G H 0.8909 0.2871 0.6403 0.071 Uiso 1 1 calc R
C41 C 0.3231(3) 0.2186(2) 0.5628(2) 0.0562(12) Uani 1 1 d .
H41A H 0.2848 0.2539 0.5472 0.084 Uiso 1 1 calc R
H41B H 0.2957 0.2019 0.6014 0.084 Uiso 1 1 calc R
H41C H 0.3254 0.1846 0.5315 0.084 Uiso 1 1 calc R
Cl1 Cl 0.43970(6) 0.16035(5) 0.68970(4) 0.0326(2) Uani 1 1 d .
Cl2 Cl 0.63292(6) 0.18591(4) 0.53478(4) 0.0336(2) Uani 1 1 d .

loop_
_atom_site_aniso_label
_atom_site_aniso_U_11
_atom_site_aniso_U_22
_atom_site_aniso_U_33
_atom_site_aniso_U_23
_atom_site_aniso_U_13
_atom_site_aniso_U_12
Ni1 0.0286(3) 0.0256(3) 0.0223(3) 0.00207(18) -0.00019(18) 0.00260(19)
P1 0.0450(6) 0.0411(7) 0.0273(5) 0.0061(5) 0.0075(4) 0.0150(5)
N1 0.0257(14) 0.0247(16) 0.0196(14) 0.0002(12) -0.0011(11) 0.0002(12)
C22 0.0260(17) 0.0211(19) 0.0295(18) 0.0020(15) 0.0009(14) 0.0027(15)
C1 0.0225(17) 0.025(2) 0.0186(16) 0.0007(14) 0.0043(13) -0.0025(14)
C16 0.0259(18) 0.032(2) 0.0257(18) -0.0016(16) -0.0049(15) 0.0030(15)
N2 0.0227(14) 0.0208(16) 0.0212(13) -0.0002(12) -0.0018(11) -0.0011(12)
C21 0.0280(17) 0.0171(18) 0.0244(17) -0.0004(14) -0.0011(14) 0.0012(15)
C3 0.0237(17) 0.028(2) 0.0330(19) 0.0004(16) -0.0030(15) 0.0063(15)
C221 0.0317(18) 0.023(2) 0.0330(19) 0.0008(15) 0.0070(15) 0.0006(16)
C26 0.0261(17) 0.024(2) 0.0278(18) -0.0006(15) 0.0010(14) -0.0005(15)
C25 0.0336(19) 0.028(2) 0.0268(18) -0.0046(15) 0.0058(15) -0.0010(16)
C11 0.0247(17) 0.023(2) 0.0255(18) -0.0056(15) -0.0031(14) 0.0043(15)
C2 0.0232(17) 0.031(2) 0.0259(18) -0.0006(16) -0.0035(14) 0.0020(15)
C222 0.033(2) 0.039(2) 0.053(2) -0.0013(19) 0.0129(18) 0.0025(18)
C261 0.0339(19) 0.030(2) 0.0327(19) -0.0110(16) 0.0109(16) -0.0108(17)
C13 0.041(2) 0.024(2) 0.041(2) -0.0047(17) -0.0008(18) 0.0010(16)
C14 0.044(2) 0.038(3) 0.034(2) -0.0130(18) 0.0003(17) 0.0096(19)
C121 0.040(2) 0.025(2) 0.036(2) -0.0023(16) 0.0024(16) -0.0062(17)
C43 0.095(4) 0.083(4) 0.045(3) 0.035(3) 0.027(3) 0.048(3)
C24 0.0346(19) 0.026(2) 0.036(2) -0.0092(17) -0.0061(16) 0.0000(16)
C23 0.0262(18) 0.024(2) 0.042(2) 0.0006(17) 0.0005(16) -0.0043(15)
C15 0.035(2) 0.039(2) 0.0263(18) -0.0030(17) 0.0028(15) 0.0067(18)
C223 0.049(2) 0.047(3) 0.039(2) 0.008(2) 0.0092(18) 0.002(2)
C263 0.054(2) 0.037(2) 0.046(2) -0.0058(19) 0.024(2) -0.014(2)
C12 0.0295(18) 0.027(2) 0.0291(18) -0.0031(16) -0.0041(15) 0.0003(16)
C122 0.057(3) 0.057(3) 0.041(2) 0.016(2) 0.000(2) 0.004(2)
C42 0.071(3) 0.038(3) 0.043(2) 0.002(2) 0.014(2) 0.016(2)
C161 0.039(2) 0.033(2) 0.0268(19) 0.0020(16) 0.0007(16) 0.0014(18)
C162 0.044(2) 0.049(3) 0.032(2) 0.0030(19) 0.0041(18) -0.007(2)
C163 0.057(3) 0.050(3) 0.043(2) 0.015(2) -0.0027(19) 0.008(2)
C262 0.030(2) 0.054(3) 0.048(2) -0.017(2) 0.0094(17) -0.0055(19)
C123 0.038(2) 0.052(3) 0.053(3) 0.007(2) 0.0053(19) -0.004(2)
C41 0.052(3) 0.065(3) 0.052(3) -0.001(2) -0.012(2) 0.027(2)
Cl1 0.0314(5) 0.0369(6) 0.0294(5) 0.0079(4) 0.0073(4) 0.0052(4)
Cl2 0.0343(5) 0.0376(6) 0.0291(5) 0.0009(4) 0.0075(4) -0.0006(4)

loop_
_atom_type_symbol
_atom_type_description
_atom_type_scat_dispersion_real
_atom_type_scat_dispersion_imag
_atom_type_scat_source
C C 0.0033 0.0016 'International Tables Vol C Tables 4.2.6.8 and 6.1.1.4'
H H 0.0000 0.0000 'International Tables Vol C Tables 4.2.6.8 and 6.1.1.4'
N N 0.0061 0.0033 'International Tables Vol C Tables 4.2.6.8 and 6.1.1.4'
P P 0.1023 0.0942 'International Tables Vol C Tables 4.2.6.8 and 6.1.1.4'
Cl Cl 0.1484 0.1585 'International Tables Vol C Tables 4.2.6.8 and 6.1.1.4'
Ni Ni 0.3393 1.1124 'International Tables Vol C Tables 4.2.6.8 and 6.1.1.4'

loop_
_geom_angle_atom_site_label_1
_geom_angle_atom_site_label_2
_geom_angle_atom_site_label_3
_geom_angle
C1 Ni1 Cl2 90.21(9)
C1 Ni1 Cl1 92.06(9)
Cl2 Ni1 Cl1 175.04(4)
C1 Ni1 P1 170.94(10)
Cl2 Ni1 P1 92.86(4)
Cl1 Ni1 P1 85.56(4)
C41 P1 C43 102.5(2)
C41 P1 C42 104.1(2)
C43 P1 C42 103.6(2)
C41 P1 Ni1 116.44(15)
C43 P1 Ni1 118.26(14)
C42 P1 Ni1 110.26(14)
C1 N1 C2 110.9(3)
C1 N1 C11 126.0(3)
C2 N1 C11 122.2(3)
C23 C22 C21 117.0(3)
C23 C22 C221 121.0(3)
C21 C22 C221 121.9(3)
N2 C1 N1 104.1(3)
N2 C1 Ni1 132.2(2)
N1 C1 Ni1 123.5(2)
C15 C16 C11 116.9(3)
C15 C16 C161 120.5(3)
C11 C16 C161 122.6(3)
C1 N2 C3 111.0(3)
C1 N2 C21 126.4(3)
C3 N2 C21 122.4(3)
C26 C21 C22 123.3(3)
C26 C21 N2 118.4(3)
C22 C21 N2 118.0(3)
C2 C3 N2 106.9(3)
C22 C221 C223 110.7(3)
C22 C221 C222 113.1(3)
C223 C221 C222 110.1(3)
C25 C26 C21 116.8(3)
C25 C26 C261 120.2(3)
C21 C26 C261 122.9(3)
C24 C25 C26 121.6(3)
C12 C11 C16 123.5(3)
C12 C11 N1 119.8(3)
C16 C11 N1 116.5(3)
C3 C2 N1 107.1(3)
C26 C261 C262 110.7(3)
C26 C261 C263 112.0(3)
C262 C261 C263 110.6(3)
C14 C13 C12 121.5(3)
C15 C14 C13 120.4(3)
C123 C121 C122 110.6(3)
C123 C121 C12 110.3(3)
C122 C121 C12 112.0(3)
C25 C24 C23 120.1(3)
C24 C23 C22 121.0(3)
C14 C15 C16 121.1(3)
C11 C12 C13 116.5(3)
C11 C12 C121 123.3(3)
C13 C12 C121 120.1(3)
C16 C161 C163 110.9(3)
C16 C161 C162 112.7(3)
C163 C161 C162 108.6(3)

loop_
_geom_bond_atom_site_label_1
_geom_bond_atom_site_label_2
_geom_bond_distance
Ni1 C1 1.944(3)
Ni1 Cl2 2.1820(9)
Ni1 Cl1 2.1851(9)
Ni1 P1 2.2336(11)
P1 C41 1.805(4)
P1 C43 1.827(4)
P1 C42 1.836(4)
N1 C1 1.372(4)
N1 C2 1.390(4)
N1 C11 1.461(4)
C22 C23 1.399(5)
C22 C21 1.409(4)
C22 C221 1.534(4)
C1 N2 1.361(4)
C16 C15 1.398(5)
C16 C11 1.419(5)
C16 C161 1.527(5)
N2 C3 1.397(4)
N2 C21 1.457(4)
C21 C26 1.405(4)
C3 C2 1.342(4)
C221 C223 1.535(5)
C221 C222 1.536(5)
C26 C25 1.393(5)
C26 C261 1.524(4)
C25 C24 1.388(5)
C11 C12 1.397(5)
C261 C262 1.540(5)
C261 C263 1.544(5)
C13 C14 1.388(5)
C13 C12 1.405(5)
C14 C15 1.385(5)
C121 C123 1.526(5)
C121 C122 1.528(5)
C121 C12 1.537(5)
C24 C23 1.391(5)
C161 C163 1.544(5)
C161 C162 1.553(5)
